data_2225459
loop_
_publ_author_name
'Thenmozhi, S.'
'SubbiahPandi, A.'
'Dhayalan, V.'
'MohanaKrishnan, A. K.'

_publ_section_title
;
 1-(Phenylsulfonyl)benzo[1,2:2',3']thieno[5',4'-<i>b</i>]carbazole
;
_journal_coeditor_code BT5204
_journal_issue 4
_journal_name_full 'Acta Crystallographica Section E'
_journal_page_first o954
_journal_paper_doi 10.1107/S1600536810010044
_journal_volume 66
_journal_year 2010
_chemical_formula_moiety 'C24 H15 N O2 S2'
_chemical_formula_sum 'C24 H15 N O2 S2'
_chemical_formula_weight 413.49
_chemical_name_systematic
;
1-(Phenylsulfonyl)benzo[1,2:2',3']thieno[5',4'-<i>b</i>]carbazole
;
_space_group_IT_number 2
_symmetry_cell_setting triclinic
_symmetry_space_group_name_Hall '-P 1'
_symmetry_space_group_name_H-M 'P -1'
_atom_sites_solution_hydrogens geom
_atom_sites_solution_primary direct
_atom_sites_solution_secondary difmap
_audit_creation_method SHELXL-97
_cell_angle_alpha 80.438(5)
_cell_angle_beta 89.433(5)
_cell_angle_gamma 81.876(5)
_cell_formula_units_Z 2
_cell_length_a 7.463(5)
_cell_length_b 10.462(5)
_cell_length_c 12.335(5)
_cell_measurement_reflns_used 6428
_cell_measurement_temperature 293(2)
_cell_measurement_theta_max 32.2
_cell_measurement_theta_min 1.7
_cell_volume 940.1(9)
_computing_cell_refinement 'SAINT (Bruker, 2004)'
_computing_data_collection 'APEX2 (Bruker, 2004)'
_computing_data_reduction 'SAINT (Bruker, 2004)'
_computing_molecular_graphics 'ORTEP-3 (Farrugia, 1997)'
_computing_publication_material 'SHELXL97 (Sheldrick, 2008) and  PLATON (Spek, 2009)'
_computing_structure_refinement 'SHELXL97 (Sheldrick, 2008)'
_computing_structure_solution 'SHELXS97 (Sheldrick, 2008)'
_diffrn_ambient_temperature 293(2)
_diffrn_measured_fraction_theta_full 0.999
_diffrn_measured_fraction_theta_max 0.968
_diffrn_measurement_device_type 'Bruker APEXII CCD area-detector diffractometer'
_diffrn_measurement_method '\w and \f scans '
_diffrn_radiation_monochromator graphite
_diffrn_radiation_source 'fine-focus sealed tube'
_diffrn_radiation_type MoK\a
_diffrn_radiation_wavelength 0.71073
_diffrn_reflns_av_R_equivalents 0.0240
_diffrn_reflns_av_sigmaI/netI 0.0225
_diffrn_reflns_limit_h_max 11
_diffrn_reflns_limit_h_min -11
_diffrn_reflns_limit_k_max 15
_diffrn_reflns_limit_k_min -15
_diffrn_reflns_limit_l_max 17
_diffrn_reflns_limit_l_min -18
_diffrn_reflns_number 24843
_diffrn_reflns_theta_full 25.00
_diffrn_reflns_theta_max 32.20
_diffrn_reflns_theta_min 1.67
_exptl_absorpt_coefficient_mu 0.305
_exptl_absorpt_correction_T_max 0.985
_exptl_absorpt_correction_T_min 0.981
_exptl_absorpt_correction_type multi-scan
_exptl_absorpt_process_details '(SADABS; Sheldrick, 1996)'
_exptl_crystal_colour 'white crystalline'
_exptl_crystal_density_diffrn 1.461
_exptl_crystal_density_method 'not measured'
_exptl_crystal_description Block
_exptl_crystal_F_000 428
_exptl_crystal_size_max 0.25
_exptl_crystal_size_mid 0.22
_exptl_crystal_size_min 0.19
_refine_diff_density_max 0.978
_refine_diff_density_min -0.615
_refine_ls_extinction_method none
_refine_ls_goodness_of_fit_ref 1.012
_refine_ls_hydrogen_treatment constr
_refine_ls_matrix_type full
_refine_ls_number_parameters 262
_refine_ls_number_reflns 6428
_refine_ls_number_restraints 3
_refine_ls_restrained_S_all 1.014
_refine_ls_R_factor_all 0.0752
_refine_ls_R_factor_gt 0.0569
_refine_ls_shift/su_max 0.001
_refine_ls_shift/su_mean 0.000
_refine_ls_structure_factor_coef Fsqd
_refine_ls_weighting_details 'calc w=1/[\s^2^(Fo^2^)+(0.1079P)^2^+0.4678P] where P=(Fo^2^+2Fc^2^)/3'
_refine_ls_weighting_scheme calc
_refine_ls_wR_factor_gt 0.1712
_refine_ls_wR_factor_ref 0.1916
_reflns_number_gt 4863
_reflns_number_total 6428
_reflns_threshold_expression I>2\s(I)
_cod_data_source_file bt5204.cif
_cod_data_source_block I
_cod_depositor_comments
;
The following automatic conversions were performed:
'_symmetry_cell_setting' value 'Triclinic' changed to 'triclinic'
according to '/home/saulius/struct/CIF-dictionaries/cif_core.dic'
dictionary named 'cif_core.dic' version 2.4.1 from 2010-06-29.

Automatic conversion script
Id: cif_fix_enum 1527 2010-12-29 10:47:43Z saulius 
;
_cod_database_code 2225459
_cod_database_fobs_code 2225459

loop_
_symmetry_equiv_pos_as_xyz
'x, y, z'
'-x, -y, -z'

loop_
_atom_site_type_symbol
_atom_site_label
_atom_site_fract_x
_atom_site_fract_y
_atom_site_fract_z
_atom_site_U_iso_or_equiv
_atom_site_adp_type
_atom_site_calc_flag
_atom_site_refinement_flags
_atom_site_occupancy
_atom_site_disorder_assembly
_atom_site_disorder_group
C C1 0.8004(3) 0.5479(2) 0.66419(19) 0.0477(5) Uani d . 1 . .
H H1 0.8537 0.4628 0.6910 0.057 Uiso calc R 1 . .
C C2 0.7893(3) 0.5939(3) 0.5527(2) 0.0538(5) Uani d . 1 . .
H H2 0.8355 0.5391 0.5038 0.065 Uiso calc R 1 . .
C C3 0.7106(3) 0.7203(3) 0.51279(18) 0.0517(5) Uani d . 1 . .
H H3 0.7050 0.7491 0.4372 0.062 Uiso calc R 1 . .
C C4 0.6398(3) 0.8051(2) 0.58229(17) 0.0456(4) Uani d . 1 . .
H H4 0.5878 0.8904 0.5550 0.055 Uiso calc R 1 . .
C C5 0.6495(3) 0.75792(19) 0.69390(15) 0.0367(4) Uani d . 1 . .
C C6 0.7303(3) 0.63112(18) 0.73581(16) 0.0368(4) Uani d . 1 . .
C C7 0.7156(2) 0.61248(17) 0.85389(15) 0.0347(3) Uani d . 1 . .
C C8 0.6261(2) 0.72886(17) 0.88294(15) 0.0344(3) Uani d . 1 . .
C C9 0.5880(3) 0.74249(19) 0.99044(16) 0.0394(4) Uani d . 1 . .
H H9 0.5291 0.8202 1.0089 0.047 Uiso calc R 1 . .
C C10 0.6430(3) 0.63321(19) 1.06946(15) 0.0380(4) Uani d . 1 . .
C C11 0.7341(2) 0.51533(18) 1.04347(15) 0.0360(4) Uani d . 1 . .
C C12 0.7710(3) 0.50503(19) 0.93443(16) 0.0388(4) Uani d . 1 . .
H H12 0.8314 0.4279 0.9158 0.047 Uiso calc R 1 . .
C C13 0.7743(3) 0.4149(2) 1.13958(16) 0.0402(4) Uani d U 1 . .
C C14 0.8661(3) 0.2850(2) 1.1441(2) 0.0502(5) Uani d U 1 . .
H H14 0.9123 0.2541 1.0815 0.060 Uiso calc R 1 . .
C C15 0.8825(4) 0.2076(2) 1.2471(2) 0.0564(5) Uani d U 1 . .
H H15 0.9393 0.1215 1.2554 0.068 Uiso calc R 1 . .
C C16 0.8114(3) 0.2611(3) 1.34032(18) 0.0531(5) Uani d U 1 . .
H H16 0.8280 0.2079 1.4088 0.064 Uiso calc R 1 . .
C C17 0.7254(4) 0.3785(3) 1.3365(2) 0.0593(6) Uani d U 1 . .
H H17 0.6768 0.4077 1.3992 0.071 Uiso calc R 1 . .
C C18 0.7093(3) 0.4578(2) 1.23556(18) 0.0482(5) Uani d . 1 . .
C C19 0.6988(3) 1.05404(18) 0.76966(16) 0.0378(4) Uani d . 1 . .
C C20 0.7881(3) 1.0581(2) 0.86625(19) 0.0478(5) Uani d . 1 . .
H H20 0.7459 1.0208 0.9336 0.057 Uiso calc R 1 . .
C C21 0.9420(3) 1.1189(3) 0.8608(2) 0.0579(6) Uani d . 1 . .
H H21 1.0036 1.1228 0.9250 0.070 Uiso calc R 1 . .
C C22 1.0040(4) 1.1735(3) 0.7611(3) 0.0606(6) Uani d . 1 . .
H H22 1.1082 1.2133 0.7581 0.073 Uiso calc R 1 . .
C C23 0.9128(4) 1.1697(3) 0.6658(2) 0.0648(7) Uani d . 1 . .
H H23 0.9549 1.2078 0.5987 0.078 Uiso calc R 1 . .
C C24 0.7592(3) 1.1098(2) 0.6689(2) 0.0517(5) Uani d . 1 . .
H H24 0.6974 1.1070 0.6044 0.062 Uiso calc R 1 . .
N N1 0.5814(2) 0.81927(16) 0.78385(13) 0.0385(3) Uani d . 1 . .
O O1 0.4119(2) 1.01545(15) 0.67159(13) 0.0470(3) Uani d . 1 . .
O O2 0.4131(2) 0.99247(15) 0.87383(13) 0.0461(3) Uani d . 1 . .
S S1 0.50484(6) 0.97634(4) 0.77433(4) 0.03684(13) Uani d . 1 . .
S S2 0.60075(9) 0.62317(6) 1.20851(5) 0.05295(17) Uani d . 1 . .

loop_
_atom_site_aniso_label
_atom_site_aniso_U_11
_atom_site_aniso_U_22
_atom_site_aniso_U_33
_atom_site_aniso_U_12
_atom_site_aniso_U_13
_atom_site_aniso_U_23
C1 0.0510(11) 0.0457(11) 0.0460(11) 0.0000(9) 0.0036(9) -0.0127(9)
C2 0.0555(13) 0.0620(14) 0.0468(12) -0.0036(10) 0.0082(10) -0.0223(10)
C3 0.0546(12) 0.0650(14) 0.0358(10) -0.0087(10) 0.0050(9) -0.0093(9)
C4 0.0495(11) 0.0495(11) 0.0351(9) -0.0042(9) -0.0001(8) -0.0014(8)
C5 0.0378(9) 0.0393(9) 0.0331(8) -0.0059(7) 0.0009(7) -0.0055(7)
C6 0.0359(8) 0.0373(9) 0.0375(9) -0.0053(7) 0.0006(7) -0.0064(7)
C7 0.0342(8) 0.0341(8) 0.0356(8) -0.0046(6) 0.0002(6) -0.0053(6)
C8 0.0366(8) 0.0312(8) 0.0346(8) -0.0055(6) 0.0005(6) -0.0026(6)
C9 0.0485(10) 0.0346(8) 0.0348(9) -0.0041(7) 0.0029(7) -0.0070(7)
C10 0.0439(10) 0.0366(9) 0.0348(8) -0.0096(7) 0.0007(7) -0.0067(7)
C11 0.0358(8) 0.0364(8) 0.0351(8) -0.0065(7) -0.0028(7) -0.0027(6)
C12 0.0414(9) 0.0351(8) 0.0389(9) -0.0019(7) 0.0001(7) -0.0065(7)
C13 0.0391(9) 0.0427(8) 0.0385(9) -0.0114(7) -0.0037(7) -0.0006(7)
C14 0.0469(11) 0.0470(9) 0.0523(12) -0.0071(8) -0.0063(9) 0.0053(9)
C15 0.0573(13) 0.0452(11) 0.0607(12) -0.0046(10) -0.0072(10) 0.0071(9)
C16 0.0505(12) 0.0673(12) 0.0383(9) -0.0205(9) -0.0106(8) 0.0116(8)
C17 0.0689(15) 0.0661(12) 0.0443(11) -0.0252(10) -0.0056(11) -0.0001(10)
C18 0.0519(12) 0.0587(13) 0.0379(10) -0.0244(10) -0.0010(8) -0.0053(9)
C19 0.0377(9) 0.0340(8) 0.0402(9) -0.0014(7) 0.0009(7) -0.0051(7)
C20 0.0466(11) 0.0518(12) 0.0438(11) -0.0014(9) -0.0003(8) -0.0093(9)
C21 0.0500(13) 0.0619(14) 0.0647(15) -0.0057(10) -0.0092(11) -0.0199(12)
C22 0.0475(12) 0.0555(14) 0.0813(18) -0.0152(10) 0.0011(12) -0.0116(12)
C23 0.0622(15) 0.0656(16) 0.0658(16) -0.0245(13) 0.0082(12) 0.0045(12)
C24 0.0561(13) 0.0546(12) 0.0434(11) -0.0166(10) 0.0006(9) 0.0021(9)
N1 0.0475(9) 0.0335(7) 0.0325(7) -0.0013(6) 0.0013(6) -0.0033(6)
O1 0.0434(8) 0.0467(8) 0.0464(8) 0.0002(6) -0.0085(6) 0.0007(6)
O2 0.0452(8) 0.0437(8) 0.0460(8) 0.0023(6) 0.0109(6) -0.0060(6)
S1 0.0362(2) 0.0344(2) 0.0371(2) -0.00038(16) 0.00092(17) -0.00168(16)
S2 0.0709(4) 0.0497(3) 0.0405(3) -0.0133(3) 0.0044(2) -0.0102(2)

loop_
_atom_type_symbol
_atom_type_description
_atom_type_scat_dispersion_real
_atom_type_scat_dispersion_imag
_atom_type_scat_source
C C 0.0033 0.0016 'International Tables Vol C Tables 4.2.6.8 and 6.1.1.4'
H H 0.0000 0.0000 'International Tables Vol C Tables 4.2.6.8 and 6.1.1.4'
N N 0.0061 0.0033 'International Tables Vol C Tables 4.2.6.8 and 6.1.1.4'
O O 0.0106 0.0060 'International Tables Vol C Tables 4.2.6.8 and 6.1.1.4'
S S 0.1246 0.1234 'International Tables Vol C Tables 4.2.6.8 and 6.1.1.4'

loop_
_geom_angle_atom_site_label_1
_geom_angle_atom_site_label_2
_geom_angle_atom_site_label_3
_geom_angle_site_symmetry_1
_geom_angle_site_symmetry_3
_geom_angle
_geom_angle_publ_flag
C2 C1 C6 . . 118.7(2) ?
C2 C1 H1 . . 120.6 ?
C6 C1 H1 . . 120.6 ?
C1 C2 C3 . . 120.7(2) ?
C1 C2 H2 . . 119.6 ?
C3 C2 H2 . . 119.6 ?
C2 C3 C4 . . 121.7(2) ?
C2 C3 H3 . . 119.1 ?
C4 C3 H3 . . 119.1 ?
C5 C4 C3 . . 117.2(2) ?
C5 C4 H4 . . 121.4 ?
C3 C4 H4 . . 121.4 ?
C4 C5 C6 . . 121.90(19) ?
C4 C5 N1 . . 129.92(19) ?
C6 C5 N1 . . 108.16(16) ?
C1 C6 C5 . . 119.68(19) ?
C1 C6 C7 . . 132.31(19) ?
C5 C6 C7 . . 107.97(16) ?
C12 C7 C8 . . 120.30(17) ?
C12 C7 C6 . . 131.54(17) ?
C8 C7 C6 . . 108.15(16) ?
C9 C8 C7 . . 122.62(17) ?
C9 C8 N1 . . 129.72(17) ?
C7 C8 N1 . . 107.63(16) ?
C8 C9 C10 . . 116.03(18) ?
C8 C9 H9 . . 122.0 ?
C10 C9 H9 . . 122.0 ?
C9 C10 C11 . . 122.92(18) ?
C9 C10 S2 . . 124.73(16) ?
C11 C10 S2 . . 112.31(14) ?
C12 C11 C10 . . 119.59(17) ?
C12 C11 C13 . . 127.69(18) ?
C10 C11 C13 . . 112.69(18) ?
C7 C12 C11 . . 118.53(17) ?
C7 C12 H12 . . 120.7 ?
C11 C12 H12 . . 120.7 ?
C18 C13 C14 . . 120.1(2) ?
C18 C13 C11 . . 112.01(19) ?
C14 C13 C11 . . 127.9(2) ?
C15 C14 C13 . . 116.0(2) ?
C15 C14 H14 . . 122.0 ?
C13 C14 H14 . . 122.0 ?
C14 C15 C16 . . 119.5(2) ?
C14 C15 H15 . . 120.3 ?
C16 C15 H15 . . 120.3 ?
C17 C16 C15 . . 124.7(2) ?
C17 C16 H16 . . 117.6 ?
C15 C16 H16 . . 117.6 ?
C16 C17 C18 . . 116.9(3) ?
C16 C17 H17 . . 121.5 ?
C18 C17 H17 . . 121.5 ?
C17 C18 C13 . . 122.7(3) ?
C17 C18 S2 . . 125.7(2) ?
C13 C18 S2 . . 111.53(16) ?
C20 C19 C24 . . 121.4(2) ?
C20 C19 S1 . . 119.55(16) ?
C24 C19 S1 . . 119.07(17) ?
C19 C20 C21 . . 118.7(2) ?
C19 C20 H20 . . 120.7 ?
C21 C20 H20 . . 120.7 ?
C22 C21 C20 . . 120.4(2) ?
C22 C21 H21 . . 119.8 ?
C20 C21 H21 . . 119.8 ?
C21 C22 C23 . . 120.3(2) ?
C21 C22 H22 . . 119.9 ?
C23 C22 H22 . . 119.9 ?
C22 C23 C24 . . 120.5(3) ?
C22 C23 H23 . . 119.7 ?
C24 C23 H23 . . 119.7 ?
C23 C24 C19 . . 118.7(2) ?
C23 C24 H24 . . 120.6 ?
C19 C24 H24 . . 120.6 ?
C8 N1 C5 . . 108.07(15) ?
C8 N1 S1 . . 126.27(13) ?
C5 N1 S1 . . 124.47(13) ?
O1 S1 O2 . . 120.28(10) ?
O1 S1 N1 . . 106.82(9) ?
O2 S1 N1 . . 106.80(9) ?
O1 S1 C19 . . 108.43(10) ?
O2 S1 C19 . . 108.38(10) ?
N1 S1 C19 . . 105.12(10) ?
C10 S2 C18 . . 91.45(10) ?

loop_
_geom_bond_atom_site_label_1
_geom_bond_atom_site_label_2
_geom_bond_site_symmetry_2
_geom_bond_distance
_geom_bond_publ_flag
C1 C2 . 1.379(3) ?
C1 C6 . 1.389(3) ?
C1 H1 . 0.9300 ?
C2 C3 . 1.381(4) ?
C2 H2 . 0.9300 ?
C3 C4 . 1.383(3) ?
C3 H3 . 0.9300 ?
C4 C5 . 1.382(3) ?
C4 H4 . 0.9300 ?
C5 C6 . 1.394(3) ?
C5 N1 . 1.427(2) ?
C6 C7 . 1.442(3) ?
C7 C12 . 1.388(3) ?
C7 C8 . 1.403(3) ?
C8 C9 . 1.380(3) ?
C8 N1 . 1.426(2) ?
C9 C10 . 1.389(3) ?
C9 H9 . 0.9300 ?
C10 C11 . 1.406(3) ?
C10 S2 . 1.729(2) ?
C11 C12 . 1.389(3) ?
C11 C13 . 1.450(3) ?
C12 H12 . 0.9300 ?
C13 C18 . 1.393(3) ?
C13 C14 . 1.425(3) ?
C14 C15 . 1.386(3) ?
C14 H14 . 0.9300 ?
C15 C16 . 1.426(4) ?
C15 H15 . 0.9300 ?
C16 C17 . 1.297(4) ?
C16 H16 . 0.9300 ?
C17 C18 . 1.372(3) ?
C17 H17 . 0.9300 ?
C18 S2 . 1.783(3) ?
C19 C20 . 1.381(3) ?
C19 C24 . 1.382(3) ?
C19 S1 . 1.753(2) ?
C20 C21 . 1.385(4) ?
C20 H20 . 0.9300 ?
C21 C22 . 1.371(4) ?
C21 H21 . 0.9300 ?
C22 C23 . 1.373(4) ?
C22 H22 . 0.9300 ?
C23 C24 . 1.380(4) ?
C23 H23 . 0.9300 ?
C24 H24 . 0.9300 ?
N1 S1 . 1.6469(18) ?
O1 S1 . 1.4212(16) ?
O2 S1 . 1.4223(16) ?

loop_
_geom_hbond_atom_site_label_D
_geom_hbond_atom_site_label_H
_geom_hbond_atom_site_label_A
_geom_hbond_site_symmetry_A
_geom_hbond_distance_DH
_geom_hbond_distance_HA
_geom_hbond_distance_DA
_geom_hbond_angle_DHA
C15 H15 Cg6 2_767 0.93 2.78 3.685(4) 166

loop_
_geom_torsion_atom_site_label_1
_geom_torsion_atom_site_label_2
_geom_torsion_atom_site_label_3
_geom_torsion_atom_site_label_4
_geom_torsion_site_symmetry_1
_geom_torsion_site_symmetry_2
_geom_torsion_site_symmetry_3
_geom_torsion_site_symmetry_4
_geom_torsion
_geom_torsion_publ_flag
C6 C1 C2 C3 . . . . 0.1(4) ?
C1 C2 C3 C4 . . . . -0.1(4) ?
C2 C3 C4 C5 . . . . -0.6(4) ?
C3 C4 C5 C6 . . . . 1.3(3) ?
C3 C4 C5 N1 . . . . -176.6(2) ?
C2 C1 C6 C5 . . . . 0.5(3) ?
C2 C1 C6 C7 . . . . 177.8(2) ?
C4 C5 C6 C1 . . . . -1.3(3) ?
N1 C5 C6 C1 . . . . 177.01(18) ?
C4 C5 C6 C7 . . . . -179.18(18) ?
N1 C5 C6 C7 . . . . -0.9(2) ?
C1 C6 C7 C12 . . . . 1.5(4) ?
C5 C6 C7 C12 . . . . 179.1(2) ?
C1 C6 C7 C8 . . . . -177.7(2) ?
C5 C6 C7 C8 . . . . -0.2(2) ?
C12 C7 C8 C9 . . . . -0.4(3) ?
C6 C7 C8 C9 . . . . 178.97(17) ?
C12 C7 C8 N1 . . . . -178.20(17) ?
C6 C7 C8 N1 . . . . 1.1(2) ?
C7 C8 C9 C10 . . . . -0.3(3) ?
N1 C8 C9 C10 . . . . 176.99(18) ?
C8 C9 C10 C11 . . . . 0.8(3) ?
C8 C9 C10 S2 . . . . -176.55(14) ?
C9 C10 C11 C12 . . . . -0.6(3) ?
S2 C10 C11 C12 . . . . 177.07(15) ?
C9 C10 C11 C13 . . . . -178.95(18) ?
S2 C10 C11 C13 . . . . -1.3(2) ?
C8 C7 C12 C11 . . . . 0.6(3) ?
C6 C7 C12 C11 . . . . -178.54(19) ?
C10 C11 C12 C7 . . . . -0.2(3) ?
C13 C11 C12 C7 . . . . 177.95(18) ?
C12 C11 C13 C18 . . . . -176.85(19) ?
C10 C11 C13 C18 . . . . 1.4(2) ?
C12 C11 C13 C14 . . . . 2.4(3) ?
C10 C11 C13 C14 . . . . -179.34(19) ?
C18 C13 C14 C15 . . . . 0.8(3) ?
C11 C13 C14 C15 . . . . -178.4(2) ?
C13 C14 C15 C16 . . . . -1.0(3) ?
C14 C15 C16 C17 . . . . 2.2(4) ?
C15 C16 C17 C18 . . . . -2.9(4) ?
C16 C17 C18 C13 . . . . 2.7(4) ?
C16 C17 C18 S2 . . . . -179.09(18) ?
C14 C13 C18 C17 . . . . -1.7(3) ?
C11 C13 C18 C17 . . . . 177.6(2) ?
C14 C13 C18 S2 . . . . 179.82(16) ?
C11 C13 C18 S2 . . . . -0.8(2) ?
C24 C19 C20 C21 . . . . -0.4(3) ?
S1 C19 C20 C21 . . . . 179.44(18) ?
C19 C20 C21 C22 . . . . -0.2(4) ?
C20 C21 C22 C23 . . . . 0.7(4) ?
C21 C22 C23 C24 . . . . -0.7(5) ?
C22 C23 C24 C19 . . . . 0.1(4) ?
C20 C19 C24 C23 . . . . 0.4(4) ?
S1 C19 C24 C23 . . . . -179.4(2) ?
C9 C8 N1 C5 . . . . -179.31(19) ?
C7 C8 N1 C5 . . . . -1.7(2) ?
C9 C8 N1 S1 . . . . 12.8(3) ?
C7 C8 N1 S1 . . . . -169.59(14) ?
C4 C5 N1 C8 . . . . 179.7(2) ?
C6 C5 N1 C8 . . . . 1.6(2) ?
C4 C5 N1 S1 . . . . -12.1(3) ?
C6 C5 N1 S1 . . . . 169.78(14) ?
C8 N1 S1 O1 . . . . -156.86(17) ?
C5 N1 S1 O1 . . . . 37.10(18) ?
C8 N1 S1 O2 . . . . -27.0(2) ?
C5 N1 S1 O2 . . . . 167.01(16) ?
C8 N1 S1 C19 . . . . 88.06(18) ?
C5 N1 S1 C19 . . . . -77.97(17) ?
C20 C19 S1 O1 . . . . 164.32(16) ?
C24 C19 S1 O1 . . . . -15.8(2) ?
C20 C19 S1 O2 . . . . 32.19(19) ?
C24 C19 S1 O2 . . . . -147.95(18) ?
C20 C19 S1 N1 . . . . -81.72(18) ?
C24 C19 S1 N1 . . . . 98.14(19) ?
C9 C10 S2 C18 . . . . 178.30(19) ?
C11 C10 S2 C18 . . . . 0.71(15) ?
C17 C18 S2 C10 . . . . -178.3(2) ?
C13 C18 S2 C10 . . . . 0.08(16) ?

loop_
_cod_related_entry_id
_cod_related_entry_database
_cod_related_entry_code
1 ChemSpider 24744713
